data_7110900
loop_
_publ_author_name
'Brouwer, Eric B.'
'Udachin, Kostantin A.'
'Enright, Gary D.'
'Ripmeester, John A.'

_publ_section_title
;
 Amine guest size and hydrogen-bonding influence the structures of
 p-tert-butylcalix[4]arene inclusions
;
_journal_issue 19
_journal_name_full 'Chemical Communications'
_journal_page_first 1905
_journal_paper_doi 10.1039/b001274m
_journal_year 2000
_chemical_formula_sum 'C51 H77 N3.5 O4'
_chemical_formula_weight 803.16
_chemical_name_systematic
; 
 ? 
;
_space_group_IT_number 14
_symmetry_cell_setting monoclinic
_symmetry_space_group_name_Hall '-P 2ybc'
_symmetry_space_group_name_H-M 'P 1 21/c 1'
_atom_sites_solution_hydrogens geom
_atom_sites_solution_primary direct
_atom_sites_solution_secondary difmap
_audit_creation_method SHELXL-97
_cell_angle_alpha 90.00
_cell_angle_beta 108.1070(10)
_cell_angle_gamma 90.00
_cell_formula_units_Z 8
_cell_length_a 19.8406(12)
_cell_length_b 39.310(2)
_cell_length_c 13.3090(8)
_cell_measurement_temperature 173(2)
_cell_volume 9866.1(10)
_computing_structure_refinement 'SHELXL-97 (Sheldrick, 1997)'
_computing_structure_solution 'SHELXS-97 (Sheldrick, 1990)'
_diffrn_ambient_temperature 293(1)
_diffrn_measured_fraction_theta_full 0.956
_diffrn_measured_fraction_theta_max 0.956
_diffrn_radiation_monochromator graphite
_diffrn_radiation_source 'fine-focus sealed tube'
_diffrn_radiation_type MoK\a
_diffrn_radiation_wavelength 0.71070
_diffrn_reflns_av_R_equivalents 0.0735
_diffrn_reflns_av_sigmaI/netI 0.0875
_diffrn_reflns_limit_h_max 23
_diffrn_reflns_limit_h_min -23
_diffrn_reflns_limit_k_max 46
_diffrn_reflns_limit_k_min -46
_diffrn_reflns_limit_l_max 15
_diffrn_reflns_limit_l_min -15
_diffrn_reflns_number 85570
_diffrn_reflns_theta_full 25.00
_diffrn_reflns_theta_max 25.00
_diffrn_reflns_theta_min 1.50
_exptl_absorpt_coefficient_mu 0.068
_exptl_crystal_density_diffrn 1.081
_exptl_crystal_density_method 'not measured'
_exptl_crystal_F_000 3516
_exptl_crystal_size_max 0.40
_exptl_crystal_size_mid 0.40
_exptl_crystal_size_min 0.25
_refine_diff_density_max 0.387
_refine_diff_density_min -0.247
_refine_diff_density_rms 0.036
_refine_ls_extinction_coef 0.00039(10)
_refine_ls_extinction_expression Fc^*^=kFc[1+0.001xFc^2^\l^3^/sin(2\q)]^-1/4^
_refine_ls_extinction_method SHELXL
_refine_ls_goodness_of_fit_ref 1.202
_refine_ls_hydrogen_treatment mixed
_refine_ls_matrix_type full
_refine_ls_number_parameters 1165
_refine_ls_number_reflns 16869
_refine_ls_number_restraints 184
_refine_ls_restrained_S_all 1.262
_refine_ls_R_factor_all 0.2057
_refine_ls_R_factor_gt 0.0755
_refine_ls_shift/su_max 3.542
_refine_ls_shift/su_mean 0.102
_refine_ls_structure_factor_coef Fsqd
_refine_ls_weighting_details 'w=1/[\s^2^(Fo^2^)+(0.0450P)^2^+0.0000P] where P=(Fo^2^+2Fc^2^)/3'
_refine_ls_weighting_scheme calc
_refine_ls_wR_factor_gt 0.1573
_refine_ls_wR_factor_ref 0.1720
_reflns_number_gt 5447
_reflns_number_total 16869
_reflns_threshold_expression >2sigma(I)
_cod_data_source_file b001274msup1.cif
_cod_data_source_block ku18
_cod_depositor_comments
;
The following automatic conversions were performed:

'_refine_ls_weighting_scheme' value 'calc
w=1/[\s^2^(Fo^2^)+(0.0450P)^2^+0.0000P] where P=(Fo^2^+2Fc^2^)/3' was
changed to 'calc'. New tag '_refine_ls_weighting_details' was
created. The value of the new tag was set to
'w=1/[\s^2^(Fo^2^)+(0.0450P)^2^+0.0000P] where P=(Fo^2^+2Fc^2^)/3'.

Automatic conversion script
Id: cif_fix_values 3143 2015-03-26 13:38:13Z robertas 
;
_cod_original_cell_volume 9866.2(10)
_cod_original_sg_symbol_H-M P2(1)/c
_cod_original_formula_sum 'C51 H77 N3.50 O4'
_cod_database_code 7110900

loop_
_symmetry_equiv_pos_as_xyz
'x, y, z'
'-x, y+1/2, -z+1/2'
'-x, -y, -z'
'x, -y-1/2, z-1/2'

loop_
_atom_site_label
_atom_site_type_symbol
_atom_site_fract_x
_atom_site_fract_y
_atom_site_fract_z
_atom_site_U_iso_or_equiv
_atom_site_adp_type
_atom_site_occupancy
_atom_site_calc_flag
_atom_site_refinement_flags
_atom_site_disorder_assembly
_atom_site_disorder_group
O1 O 0.49084(15) 0.62024(7) 0.7571(2) 0.0941(8) Uani 1 d . . .
H1 H 0.5100 0.6306 0.8140 0.141 Uiso 1 calc R . .
O2 O 0.48568(12) 0.67095(6) 0.8652(2) 0.0796(7) Uani 1 d . . .
H2 H 0.4773 0.6904 0.8384 0.119 Uiso 1 calc R . .
O3 O 0.42245(15) 0.71443(6) 0.6984(2) 0.0990(9) Uani 1 d . . .
H3 H 0.4224 0.7100 0.6366 0.149 Uiso 1 calc R . .
O4 O 0.42290(18) 0.65304(7) 0.5942(2) 0.1078(9) Uani 1 d . . .
H4 H 0.4194 0.6743 0.5944 0.162 Uiso 1 calc R . .
O5 O -0.00315(11) 0.43750(5) 0.11040(14) 0.1045(9) Uani 1 d . . .
H5 H -0.0308 0.4223 0.1182 0.157 Uiso 1 calc R . .
O6 O 0.08355(11) 0.46687(5) 0.27623(14) 0.1104(10) Uani 1 d R . .
H6 H 0.0549 0.4686 0.2149 0.166 Uiso 1 calc R . .
O7 O 0.07443(15) 0.41948(7) 0.3986(2) 0.0883(8) Uani 1 d . . .
H7 H 0.0427 0.4046 0.3793 0.132 Uiso 1 calc R . .
O8 O -0.00898(14) 0.38497(7) 0.2548(2) 0.0964(8) Uani 1 d . . .
H8 H -0.0322 0.3945 0.1980 0.145 Uiso 1 calc R . .
C1 C 0.4570(2) 0.59257(11) 0.7763(3) 0.0778(11) Uani 1 d . . .
C2 C 0.4205(2) 0.57208(11) 0.6935(3) 0.0844(12) Uani 1 d . . .
C3 C 0.3879(2) 0.54258(10) 0.7149(3) 0.0905(13) Uani 1 d . . .
H3 H 0.3641 0.5281 0.6576 0.109 Uiso 1 calc R . .
C4 C 0.3890(2) 0.53342(10) 0.8168(4) 0.0850(12) Uani 1 d D . .
C5 C 0.4251(2) 0.55487(10) 0.8979(3) 0.0802(11) Uani 1 d . . .
H5 H 0.4268 0.5493 0.9681 0.096 Uiso 1 calc R . .
C6 C 0.45940(19) 0.58445(10) 0.8812(3) 0.0709(10) Uani 1 d . . .
C7 C 0.50051(19) 0.60655(9) 0.9727(3) 0.0737(10) Uani 1 d . . .
H7A H 0.5435 0.6149 0.9577 0.088 Uiso 1 calc R . .
H7B H 0.5165 0.5921 1.0366 0.088 Uiso 1 calc R . .
C8 C 0.3561(3) 0.50062(11) 0.8380(4) 0.1026(14) Uani 1 d D . .
C9 C 0.3786(8) 0.4927(3) 0.9504(9) 0.145(5) Uani 0.47 d PD A 1
H9A H 0.3629 0.4697 0.9609 0.217 Uiso 0.47 calc PR A 1
H9B H 0.3575 0.5092 0.9873 0.217 Uiso 0.47 calc PR A 1
H9C H 0.4304 0.4940 0.9786 0.217 Uiso 0.47 calc PR A 1
C10 C 0.3807(4) 0.47259(18) 0.7940(6) 0.400(15) Uani 0.47 d PD A 1
H10A H 0.4218 0.4794 0.7727 0.601 Uiso 0.47 calc PR A 1
H10B H 0.3429 0.4644 0.7321 0.601 Uiso 0.47 calc PR A 1
H10C H 0.3946 0.4544 0.8466 0.601 Uiso 0.47 calc PR A 1
C11 C 0.2856(4) 0.4972(2) 0.7635(6) 0.127(3) Uani 0.47 d PRD A 1
H11A H 0.2827 0.5099 0.6989 0.190 Uiso 0.47 calc PR A 1
H11B H 0.2507 0.5063 0.7949 0.190 Uiso 0.47 calc PR A 1
H11C H 0.2754 0.4731 0.7463 0.190 Uiso 0.47 calc PR A 1
C9K C 0.4083(6) 0.4764(2) 0.9110(6) 0.145(5) Uani 0.53 d PRD A 2
H9K1 H 0.4047 0.4782 0.9826 0.217 Uiso 0.53 calc PR A 2
H9K2 H 0.4566 0.4822 0.9122 0.217 Uiso 0.53 calc PR A 2
H9K3 H 0.3975 0.4530 0.8854 0.217 Uiso 0.53 calc PR A 2
C10K C 0.3251(14) 0.4787(3) 0.7353(8) 0.400(15) Uani 0.53 d PD A 2
H10D H 0.3626 0.4643 0.7248 0.601 Uiso 0.53 calc PR A 2
H10E H 0.3069 0.4938 0.6743 0.601 Uiso 0.53 calc PR A 2
H10F H 0.2866 0.4644 0.7428 0.601 Uiso 0.53 calc PR A 2
C11K C 0.2996(5) 0.5076(2) 0.9027(8) 0.127(3) Uani 0.53 d PD A 2
H11D H 0.2633 0.5237 0.8631 0.190 Uiso 0.53 calc PR A 2
H11E H 0.3246 0.5171 0.9724 0.190 Uiso 0.53 calc PR A 2
H11F H 0.2770 0.4861 0.9115 0.190 Uiso 0.53 calc PR A 2
C12 C 0.45457(18) 0.66763(10) 0.9424(3) 0.0639(10) Uani 1 d . . .
C13 C 0.46161(18) 0.63715(9) 0.9982(3) 0.0651(10) Uani 1 d . . .
C14 C 0.4328(2) 0.63568(9) 1.0827(3) 0.0734(11) Uani 1 d . . .
H14 H 0.4369 0.6151 1.1216 0.088 Uiso 1 calc R . .
C15 C 0.39859(19) 0.66332(11) 1.1113(3) 0.0738(11) Uani 1 d D . .
C16 C 0.39191(18) 0.69254(10) 1.0508(3) 0.0705(10) Uani 1 d . . .
H16 H 0.3680 0.7116 1.0677 0.085 Uiso 1 calc R . .
C17 C 0.41861(17) 0.69512(9) 0.9666(3) 0.0618(9) Uani 1 d . . .
C18 C 0.40621(18) 0.72695(9) 0.8990(3) 0.0716(10) Uani 1 d . . .
H18A H 0.4494 0.7320 0.8795 0.086 Uiso 1 calc R . .
H18B H 0.3978 0.7464 0.9409 0.086 Uiso 1 calc R . .
C19 C 0.3711(3) 0.66253(11) 1.2082(3) 0.0920(13) Uani 1 d D . .
C20 C 0.4198(2) 0.68496(12) 1.2957(3) 0.1212(16) Uani 1 d D B 1
H20A H 0.4043 0.6839 1.3588 0.182 Uiso 1 calc R B 1
H20B H 0.4173 0.7085 1.2709 0.182 Uiso 1 calc R B 1
H20C H 0.4687 0.6768 1.3132 0.182 Uiso 1 calc R B 1
C21 C 0.3718(3) 0.62678(12) 1.2519(4) 0.137(2) Uani 1 d D B 1
H21A H 0.3448 0.6116 1.1954 0.206 Uiso 1 calc R B 1
H21B H 0.3503 0.6270 1.3090 0.206 Uiso 1 calc R B 1
H21C H 0.4209 0.6187 1.2795 0.206 Uiso 1 calc R B 1
C22 C 0.2960(3) 0.67746(13) 1.1768(4) 0.1291(18) Uani 1 d D B 1
H22A H 0.2626 0.6613 1.1310 0.194 Uiso 1 calc R B 1
H22B H 0.2949 0.6989 1.1388 0.194 Uiso 1 calc R B 1
H22C H 0.2824 0.6817 1.2405 0.194 Uiso 1 calc R B 1
C23 C 0.3539(3) 0.71614(9) 0.7009(4) 0.0716(11) Uani 1 d . . .
C24 C 0.3435(2) 0.72353(8) 0.7988(3) 0.0631(10) Uani 1 d . . .
C25 C 0.2755(2) 0.72712(8) 0.8020(3) 0.0720(10) Uani 1 d . . .
H25 H 0.2681 0.7319 0.8678 0.086 Uiso 1 calc R . .
C26 C 0.2165(2) 0.72390(10) 0.7112(4) 0.0829(12) Uani 1 d D . .
C27 C 0.2288(3) 0.71461(9) 0.6190(4) 0.0827(12) Uani 1 d . . .
H27 H 0.1892 0.7109 0.5579 0.099 Uiso 1 calc R . .
C28 C 0.2966(3) 0.71039(9) 0.6109(3) 0.0775(11) Uani 1 d . . .
C29 C 0.3086(2) 0.69881(10) 0.5088(3) 0.0966(13) Uani 1 d . . .
H29A H 0.2734 0.7100 0.4483 0.116 Uiso 1 calc R . .
H29B H 0.3564 0.7061 0.5091 0.116 Uiso 1 calc R . .
C30 C 0.1412(2) 0.73048(13) 0.7143(5) 0.1076(15) Uani 1 d D . .
C31 C 0.1338(3) 0.72007(19) 0.8196(5) 0.193(3) Uani 1 d D C 1
H31A H 0.0881 0.7087 0.8083 0.289 Uiso 1 calc R C 1
H31B H 0.1362 0.7403 0.8636 0.289 Uiso 1 calc R C 1
H31C H 0.1723 0.7044 0.8553 0.289 Uiso 1 calc R C 1
C32 C 0.1266(3) 0.76761(16) 0.6946(8) 0.256(5) Uani 1 d D C 1
H32A H 0.0811 0.7733 0.7050 0.384 Uiso 1 calc R C 1
H32B H 0.1246 0.7731 0.6219 0.384 Uiso 1 calc R C 1
H32C H 0.1645 0.7808 0.7440 0.384 Uiso 1 calc R C 1
C33 C 0.0871(3) 0.70976(19) 0.6331(6) 0.211(3) Uani 1 d D C 1
H33A H 0.1031 0.6861 0.6365 0.317 Uiso 1 calc R C 1
H33B H 0.0815 0.7190 0.5625 0.317 Uiso 1 calc R C 1
H33C H 0.0416 0.7108 0.6474 0.317 Uiso 1 calc R C 1
C34 C 0.3587(3) 0.63921(12) 0.5392(3) 0.0843(12) Uani 1 d . . .
C35 C 0.3025(3) 0.66077(11) 0.4938(3) 0.0829(12) Uani 1 d . . .
C36 C 0.2394(3) 0.64613(12) 0.4339(3) 0.0940(13) Uani 1 d . . .
H36 H 0.2002 0.6606 0.4019 0.113 Uiso 1 calc R . .
C37 C 0.2307(3) 0.61121(13) 0.4181(4) 0.1020(14) Uani 1 d D . .
C38 C 0.2893(3) 0.59087(11) 0.4676(4) 0.0930(13) Uani 1 d . . .
H38 H 0.2852 0.5669 0.4597 0.112 Uiso 1 calc R . .
C39 C 0.3523(3) 0.60454(11) 0.5270(3) 0.0823(12) Uani 1 d . . .
C40 C 0.4136(3) 0.58100(11) 0.5789(3) 0.1010(14) Uani 1 d . . .
H40A H 0.4582 0.5919 0.5770 0.121 Uiso 1 calc R . .
H40B H 0.4076 0.5597 0.5374 0.121 Uiso 1 calc R . .
C41 C 0.1618(3) 0.59603(15) 0.3440(5) 0.1364(19) Uani 1 d D . .
C42 C 0.1020(5) 0.6210(2) 0.3089(9) 0.231(6) Uani 0.79 d PD D 1
H42A H 0.0641 0.6144 0.3379 0.346 Uiso 0.79 calc PR D 1
H42B H 0.0836 0.6212 0.2315 0.346 Uiso 0.79 calc PR D 1
H42C H 0.1193 0.6438 0.3344 0.346 Uiso 0.79 calc PR D 1
C43 C 0.1779(4) 0.58212(16) 0.2425(5) 0.221(5) Uani 0.79 d PD D 1
H43A H 0.1335 0.5802 0.1841 0.332 Uiso 0.79 calc PR D 1
H43B H 0.2003 0.5597 0.2578 0.332 Uiso 0.79 calc PR D 1
H43C H 0.2099 0.5979 0.2226 0.332 Uiso 0.79 calc PR D 1
C44 C 0.1400(4) 0.56407(16) 0.3869(5) 0.179(4) Uani 0.79 d PRD D 1
H44A H 0.1760 0.5465 0.3931 0.269 Uiso 0.79 calc PR D 1
H44B H 0.0944 0.5562 0.3390 0.269 Uiso 0.79 calc PR D 1
H44C H 0.1351 0.5686 0.4568 0.269 Uiso 0.79 calc PR D 1
C42K C 0.1105(3) 0.5951(2) 0.4137(5) 0.231(6) Uani 0.21 d PRD D 2
H42D H 0.0913 0.6179 0.4167 0.346 Uiso 0.21 calc PR D 2
H42E H 0.1369 0.5876 0.4853 0.346 Uiso 0.21 calc PR D 2
H42F H 0.0716 0.5792 0.3824 0.346 Uiso 0.21 calc PR D 2
C43K C 0.1309(19) 0.6219(8) 0.259(2) 0.221(5) Uani 0.21 d PD D 2
H43D H 0.1198 0.6109 0.1893 0.332 Uiso 0.21 calc PR D 2
H43E H 0.1654 0.6401 0.2634 0.332 Uiso 0.21 calc PR D 2
H43F H 0.0875 0.6314 0.2676 0.332 Uiso 0.21 calc PR D 2
C44K C 0.1664(17) 0.5578(4) 0.325(3) 0.179(4) Uani 0.21 d PD D 2
H44D H 0.1196 0.5493 0.2834 0.269 Uiso 0.21 calc PR D 2
H44E H 0.1823 0.5459 0.3929 0.269 Uiso 0.21 calc PR D 2
H44F H 0.2003 0.5538 0.2861 0.269 Uiso 0.21 calc PR D 2
C45 C 0.0347(2) 0.42552(12) 0.0470(3) 0.0781(11) Uani 1 d . . .
C46 C 0.0218(2) 0.39327(12) 0.0051(3) 0.0783(11) Uani 1 d . . .
C47 C 0.0571(2) 0.38346(11) -0.0650(3) 0.0914(13) Uani 1 d D . .
H47 H 0.0482 0.3613 -0.0947 0.110 Uiso 1 calc R . .
C48 C 0.1050(2) 0.40419(12) -0.0948(3) 0.0911(13) Uani 1 d D . .
C49 C 0.1168(2) 0.43531(12) -0.0471(3) 0.0934(13) Uani 1 d D . .
H49 H 0.1502 0.4498 -0.0634 0.112 Uiso 1 calc R . .
C50 C 0.0835(2) 0.44724(11) 0.0237(3) 0.0820(12) Uani 1 d . . .
C51 C 0.1016(2) 0.48153(10) 0.0741(3) 0.0937(12) Uani 1 d . . .
H51A H 0.0587 0.4912 0.0864 0.112 Uiso 1 calc R . .
H51B H 0.1150 0.4968 0.0242 0.112 Uiso 1 calc R . .
C52 C 0.1493(18) 0.3911(8) -0.161(3) 0.122(3) Uani 0.30 d PD E 1
C53 C 0.136(3) 0.3524(8) -0.180(4) 0.182(11) Uani 0.30 d PD E 1
H53A H 0.1517 0.3405 -0.1117 0.273 Uiso 0.30 calc PR E 1
H53B H 0.1625 0.3439 -0.2255 0.273 Uiso 0.30 calc PR E 1
H53C H 0.0852 0.3483 -0.2136 0.273 Uiso 0.30 calc PR E 1
C54 C 0.134(2) 0.4127(12) -0.263(3) 0.186(11) Uani 0.30 d PD E 1
H54A H 0.0998 0.4008 -0.3213 0.279 Uiso 0.30 calc PR E 1
H54B H 0.1780 0.4164 -0.2795 0.279 Uiso 0.30 calc PR E 1
H54C H 0.1141 0.4347 -0.2514 0.279 Uiso 0.30 calc PR E 1
C55 C 0.2299(16) 0.3950(16) -0.105(4) 0.225(12) Uani 0.30 d PD E 1
H55A H 0.2445 0.4183 -0.1139 0.337 Uiso 0.30 calc PR E 1
H55B H 0.2561 0.3790 -0.1348 0.337 Uiso 0.30 calc PR E 1
H55C H 0.2400 0.3903 -0.0290 0.337 Uiso 0.30 calc PR E 1
C52A C 0.1405(17) 0.3949(8) -0.178(2) 0.122(3) Uani 0.30 d PD E 2
C53A C 0.127(3) 0.3576(8) -0.216(4) 0.182(11) Uani 0.30 d PD E 2
H53D H 0.1414 0.3424 -0.1543 0.273 Uiso 0.30 calc PR E 2
H53E H 0.1546 0.3524 -0.2632 0.273 Uiso 0.30 calc PR E 2
H53F H 0.0764 0.3544 -0.2531 0.273 Uiso 0.30 calc PR E 2
C54A C 0.107(3) 0.4181(12) -0.274(3) 0.186(11) Uani 0.30 d PD E 2
H54D H 0.0718 0.4330 -0.2590 0.279 Uiso 0.30 calc PR E 2
H54E H 0.0842 0.4041 -0.3361 0.279 Uiso 0.30 calc PR E 2
H54F H 0.1443 0.4320 -0.2879 0.279 Uiso 0.30 calc PR E 2
C55A C 0.2211(15) 0.4019(16) -0.138(4) 0.225(12) Uani 0.30 d PD E 2
H55D H 0.2391 0.4040 -0.1980 0.337 Uiso 0.30 calc PR E 2
H55E H 0.2452 0.3830 -0.0925 0.337 Uiso 0.30 calc PR E 2
H55F H 0.2301 0.4231 -0.0968 0.337 Uiso 0.30 calc PR E 2
C52B C 0.1333(17) 0.3908(9) -0.181(2) 0.122(3) Uani 0.20 d PD E 3
C53B C 0.0763(19) 0.3809(10) -0.285(2) 0.182(11) Uani 0.20 d PD E 3
H53G H 0.0397 0.3671 -0.2693 0.273 Uiso 0.20 calc PR E 3
H53H H 0.0982 0.3678 -0.3292 0.273 Uiso 0.20 calc PR E 3
H53I H 0.0547 0.4015 -0.3228 0.273 Uiso 0.20 calc PR E 3
C54B C 0.173(3) 0.4183(14) -0.223(3) 0.186(11) Uani 0.20 d PD E 3
H54G H 0.1757 0.4113 -0.2923 0.279 Uiso 0.20 calc PR E 3
H54H H 0.2204 0.4212 -0.1736 0.279 Uiso 0.20 calc PR E 3
H54I H 0.1466 0.4398 -0.2304 0.279 Uiso 0.20 calc PR E 3
C55B C 0.182(2) 0.3610(11) -0.129(4) 0.225(12) Uani 0.20 d PD E 3
H55G H 0.1562 0.3454 -0.0967 0.337 Uiso 0.20 calc PR E 3
H55H H 0.2240 0.3697 -0.0754 0.337 Uiso 0.20 calc PR E 3
H55I H 0.1964 0.3487 -0.1835 0.337 Uiso 0.20 calc PR E 3
C52C C 0.1286(19) 0.3954(9) -0.190(2) 0.122(3) Uani 0.20 d PD E 4
C53C C 0.068(2) 0.4016(9) -0.292(2) 0.182(11) Uani 0.20 d PD E 4
H53J H 0.0724 0.4247 -0.3177 0.273 Uiso 0.20 calc PR E 4
H53K H 0.0227 0.3991 -0.2790 0.273 Uiso 0.20 calc PR E 4
H53L H 0.0715 0.3851 -0.3455 0.273 Uiso 0.20 calc PR E 4
C54C C 0.189(3) 0.4198(14) -0.188(4) 0.186(11) Uani 0.20 d PD E 4
H54J H 0.1859 0.4402 -0.1476 0.279 Uiso 0.20 calc PR E 4
H54K H 0.1853 0.4263 -0.2609 0.279 Uiso 0.20 calc PR E 4
H54L H 0.2347 0.4085 -0.1556 0.279 Uiso 0.20 calc PR E 4
C55C C 0.151(3) 0.3578(11) -0.183(5) 0.225(12) Uani 0.20 d PD E 4
H55J H 0.2000 0.3561 -0.1841 0.337 Uiso 0.20 calc PR E 4
H55K H 0.1196 0.3454 -0.2432 0.337 Uiso 0.20 calc PR E 4
H55L H 0.1475 0.3479 -0.1170 0.337 Uiso 0.20 calc PR E 4
C56 C 0.1497(3) 0.47291(10) 0.2739(4) 0.0805(12) Uani 1 d . . .
C57 C 0.1614(3) 0.48111(10) 0.1782(4) 0.0865(12) Uani 1 d . . .
C58 C 0.2316(3) 0.48764(10) 0.1819(4) 0.0984(13) Uani 1 d . . .
H58 H 0.2405 0.4931 0.1176 0.118 Uiso 1 calc R . .
C59 C 0.2897(3) 0.48664(11) 0.2751(5) 0.0983(14) Uani 1 d D . .
C60 C 0.2720(3) 0.47921(10) 0.3657(4) 0.0938(13) Uani 1 d . . .
H60 H 0.3092 0.4788 0.4311 0.113 Uiso 1 calc R . .
C61 C 0.2050(3) 0.47251(10) 0.3678(3) 0.0835(12) Uani 1 d . . .
C62 C 0.1933(2) 0.46290(11) 0.4723(3) 0.0943(13) Uani 1 d . . .
H62A H 0.2301 0.4740 0.5310 0.113 Uiso 1 calc R . .
H62B H 0.1466 0.4718 0.4726 0.113 Uiso 1 calc R . .
C63 C 0.3640(3) 0.49349(16) 0.2744(4) 0.1194(16) Uani 1 d D . .
C64 C 0.4205(3) 0.49006(18) 0.3854(5) 0.184(3) Uani 1 d D F 1
H64A H 0.4101 0.5065 0.4341 0.276 Uiso 1 calc R F 1
H64B H 0.4677 0.4946 0.3797 0.276 Uiso 1 calc R F 1
H64C H 0.4191 0.4670 0.4124 0.276 Uiso 1 calc R F 1
C65 C 0.3871(3) 0.46814(14) 0.2025(4) 0.145(2) Uani 1 d D F 1
H65A H 0.3943 0.4456 0.2356 0.218 Uiso 1 calc R F 1
H65B H 0.4316 0.4759 0.1927 0.218 Uiso 1 calc R F 1
H65C H 0.3503 0.4668 0.1337 0.218 Uiso 1 calc R F 1
C66 C 0.3688(3) 0.52897(17) 0.2354(6) 0.216(4) Uani 1 d D F 1
H66A H 0.3304 0.5327 0.1693 0.324 Uiso 1 calc R F 1
H66B H 0.4146 0.5320 0.2229 0.324 Uiso 1 calc R F 1
H66C H 0.3646 0.5454 0.2886 0.324 Uiso 1 calc R F 1
C67 C 0.1357(3) 0.40480(13) 0.4536(3) 0.0797(11) Uani 1 d . . .
C68 C 0.1955(3) 0.42487(12) 0.4922(3) 0.0836(12) Uani 1 d . . .
C69 C 0.2590(3) 0.40974(15) 0.5517(3) 0.0987(14) Uani 1 d . . .
H69 H 0.2994 0.4239 0.5793 0.118 Uiso 1 calc R . .
C70 C 0.2661(3) 0.37515(15) 0.5727(4) 0.1063(15) Uani 1 d D . .
C71 C 0.2043(3) 0.35582(13) 0.5320(4) 0.1032(14) Uani 1 d . . .
H71 H 0.2068 0.3320 0.5453 0.124 Uiso 1 calc R . .
C72 C 0.1399(3) 0.36952(13) 0.4737(3) 0.0822(12) Uani 1 d . . .
C73 C 0.0761(2) 0.34696(10) 0.4305(3) 0.0852(12) Uani 1 d . . .
H73A H 0.0338 0.3591 0.4366 0.102 Uiso 1 calc R . .
H73B H 0.0826 0.3262 0.4748 0.102 Uiso 1 calc R . .
C74 C 0.3359(3) 0.35915(19) 0.6356(6) 0.156(2) Uani 1 d D . .
C75 C 0.3905(18) 0.3974(8) 0.647(7) 0.329(11) Uani 0.18 d PD G 1
H75A H 0.4164 0.3963 0.5953 0.494 Uiso 0.18 calc PR G 1
H75B H 0.4243 0.3987 0.7184 0.494 Uiso 0.18 calc PR G 1
H75C H 0.3600 0.4175 0.6335 0.494 Uiso 0.18 calc PR G 1
C76 C 0.363(2) 0.3420(13) 0.550(2) 0.195(4) Uani 0.18 d PD G 1
H76A H 0.4138 0.3366 0.5811 0.292 Uiso 0.18 calc PR G 1
H76B H 0.3570 0.3577 0.4907 0.292 Uiso 0.18 calc PR G 1
H76C H 0.3366 0.3211 0.5256 0.292 Uiso 0.18 calc PR G 1
C77 C 0.3199(19) 0.3372(12) 0.722(3) 0.260(6) Uani 0.18 d PD G 1
H77A H 0.3258 0.3131 0.7086 0.390 Uiso 0.18 calc PR G 1
H77B H 0.2710 0.3413 0.7216 0.390 Uiso 0.18 calc PR G 1
H77C H 0.3527 0.3434 0.7917 0.390 Uiso 0.18 calc PR G 1
C75K C 0.3966(5) 0.3747(3) 0.6055(15) 0.329(11) Uani 0.82 d PD G 2
H75D H 0.3851 0.3983 0.5832 0.494 Uiso 0.82 calc PR G 2
H75E H 0.4044 0.3617 0.5473 0.494 Uiso 0.82 calc PR G 2
H75F H 0.4398 0.3741 0.6666 0.494 Uiso 0.82 calc PR G 2
C76K C 0.3394(4) 0.3214(2) 0.6268(9) 0.195(4) Uani 0.82 d PD G 2
H76D H 0.3886 0.3138 0.6579 0.292 Uiso 0.82 calc PR G 2
H76E H 0.3223 0.3148 0.5521 0.292 Uiso 0.82 calc PR G 2
H76F H 0.3096 0.3108 0.6645 0.292 Uiso 0.82 calc PR G 2
C77K C 0.3538(6) 0.3696(3) 0.7487(8) 0.260(6) Uani 0.82 d PD G 2
H77D H 0.3207 0.3588 0.7803 0.390 Uiso 0.82 calc PR G 2
H77E H 0.3501 0.3944 0.7529 0.390 Uiso 0.82 calc PR G 2
H77F H 0.4023 0.3625 0.7870 0.390 Uiso 0.82 calc PR G 2
C78 C 0.0210(2) 0.35574(11) 0.2327(3) 0.0746(11) Uani 1 d . . .
C79 C 0.0622(2) 0.33633(12) 0.3164(3) 0.0791(11) Uani 1 d . . .
C80 C 0.0908(2) 0.30572(11) 0.2955(3) 0.0841(12) Uani 1 d . . .
H80 H 0.1184 0.2924 0.3531 0.101 Uiso 1 calc R . .
C81 C 0.0799(2) 0.29391(11) 0.1908(4) 0.0827(12) Uani 1 d D . .
C82 C 0.0401(2) 0.31486(12) 0.1120(3) 0.0782(11) Uani 1 d . . .
H82 H 0.0316 0.3077 0.0410 0.094 Uiso 1 calc R . .
C83 C 0.0116(2) 0.34541(11) 0.1282(3) 0.0746(11) Uani 1 d . . .
C84 C -0.0274(2) 0.36857(11) 0.0362(3) 0.0905(12) Uani 1 d . . .
H84A H -0.0520 0.3543 -0.0257 0.109 Uiso 1 calc R . .
H84B H -0.0639 0.3817 0.0562 0.109 Uiso 1 calc R . .
C85 C 0.1096(3) 0.25987(13) 0.1698(4) 0.1093(15) Uani 1 d D . .
C86 C 0.1255(4) 0.25978(15) 0.0662(5) 0.212(3) Uani 1 d D H 1
H86A H 0.0810 0.2611 0.0077 0.317 Uiso 1 calc R H 1
H86B H 0.1506 0.2388 0.0602 0.317 Uiso 1 calc R H 1
H86C H 0.1552 0.2794 0.0634 0.317 Uiso 1 calc R H 1
C87 C 0.0530(4) 0.23280(13) 0.1579(6) 0.213(3) Uani 1 d D H 1
H87A H 0.0512 0.2261 0.2279 0.319 Uiso 1 calc R H 1
H87B H 0.0645 0.2129 0.1218 0.319 Uiso 1 calc R H 1
H87C H 0.0068 0.2419 0.1161 0.319 Uiso 1 calc R H 1
C88 C 0.1746(4) 0.24993(19) 0.2563(6) 0.261(5) Uani 1 d D H 1
H88A H 0.2081 0.2690 0.2723 0.391 Uiso 1 calc R H 1
H88B H 0.1967 0.2303 0.2338 0.391 Uiso 1 calc R H 1
H88C H 0.1618 0.2440 0.3195 0.391 Uiso 1 calc R H 1
N1A N 0.1367(3) 0.57924(16) 0.7882(4) 0.1695(15) Uani 1 d D I 1
H1A1 H 0.1375 0.5954 0.7428 0.203 Uiso 1 calc R I 1
H1A2 H 0.1105 0.5610 0.7667 0.203 Uiso 1 calc R I 1
C2A C 0.1763(5) 0.58256(18) 0.8928(8) 0.211(4) Uani 1 d D I 1
H2A1 H 0.2092 0.5630 0.9125 0.253 Uiso 1 calc R I 1
H2A2 H 0.1439 0.5813 0.9363 0.253 Uiso 1 calc R I 1
C3A C 0.2169(5) 0.6135(2) 0.9188(5) 0.218(4) Uani 1 d D I 1
H3A1 H 0.2420 0.6123 0.9957 0.262 Uiso 1 calc R I 1
H3A2 H 0.1818 0.6321 0.9091 0.262 Uiso 1 calc R I 1
C4A C 0.2701(3) 0.6258(2) 0.8700(7) 0.198(3) Uani 1 d D I 1
H4A1 H 0.2856 0.6484 0.9013 0.238 Uiso 1 calc R I 1
H4A2 H 0.3117 0.6106 0.8961 0.238 Uiso 1 calc R I 1
C5A C 0.2579(4) 0.62938(14) 0.7588(7) 0.168(3) Uani 1 d D I 1
H5A1 H 0.2225 0.6477 0.7324 0.202 Uiso 1 calc R I 1
H5A2 H 0.3026 0.6370 0.7477 0.202 Uiso 1 calc R I 1
N6A N 0.2348(2) 0.60121(15) 0.6986(4) 0.1695(15) Uani 1 d D I 1
H6A1 H 0.2282 0.5821 0.7285 0.203 Uiso 1 calc R I 1
H6A2 H 0.2266 0.6021 0.6297 0.203 Uiso 1 calc R I 1
N1B N 0.375(2) 0.3698(8) 0.239(3) 0.271(7) Uani 0.50 d PD J 1
H1B1 H 0.3516 0.3881 0.2483 0.325 Uiso 0.50 calc PR J 1
H1B2 H 0.4107 0.3716 0.2146 0.325 Uiso 0.50 calc PR J 1
C2B C 0.3525(11) 0.3364(5) 0.2653(18) 0.263(9) Uani 0.50 d PD J 1
H2B1 H 0.3406 0.3220 0.2011 0.315 Uiso 0.50 calc PR J 1
H2B2 H 0.3931 0.3256 0.3190 0.315 Uiso 0.50 calc PR J 1
C3B C 0.2941(9) 0.3368(5) 0.3039(14) 0.298(8) Uani 0.50 d PD J 1
H3B1 H 0.3139 0.3313 0.3800 0.358 Uiso 0.50 calc PR J 1
H3B2 H 0.2650 0.3169 0.2708 0.358 Uiso 0.50 calc PR J 1
C4B C 0.2419(9) 0.3650(5) 0.2980(12) 0.210(6) Uani 0.50 d PD J 1
H4B1 H 0.2069 0.3571 0.3322 0.252 Uiso 0.50 calc PR J 1
H4B2 H 0.2677 0.3845 0.3398 0.252 Uiso 0.50 calc PR J 1
C5B C 0.2032(10) 0.3771(6) 0.1918(13) 0.163(6) Uani 0.50 d PD J 1
H5B1 H 0.1977 0.3591 0.1378 0.195 Uiso 0.50 calc PR J 1
H5B2 H 0.1561 0.3865 0.1879 0.195 Uiso 0.50 calc PR J 1
N6B N 0.2516(7) 0.4033(3) 0.1825(10) 0.193(4) Uani 0.50 d PD J 1
H6B1 H 0.2907 0.4070 0.2349 0.232 Uiso 0.50 calc PR J 1
H6B2 H 0.2421 0.4155 0.1245 0.232 Uiso 0.50 calc PR J 1
N1E N 0.371(2) 0.3577(7) 0.262(2) 0.271(7) Uani 0.50 d PD K 2
H1E1 H 0.3503 0.3459 0.2999 0.325 Uiso 0.50 calc PR K 2
H1E2 H 0.4127 0.3674 0.2929 0.325 Uiso 0.50 calc PR K 2
C2E C 0.3372(12) 0.3613(6) 0.1455(16) 0.263(9) Uani 0.50 d PD K 2
H2E1 H 0.3672 0.3514 0.1056 0.315 Uiso 0.50 calc PR K 2
H2E2 H 0.3271 0.3854 0.1249 0.315 Uiso 0.50 calc PR K 2
C3E C 0.2680(10) 0.3406(5) 0.1280(14) 0.298(8) Uani 0.50 d PD K 2
H3E1 H 0.2528 0.3318 0.0546 0.358 Uiso 0.50 calc PR K 2
H3E2 H 0.2786 0.3207 0.1761 0.358 Uiso 0.50 calc PR K 2
C4E C 0.2116(8) 0.3585(5) 0.1443(13) 0.210(6) Uani 0.50 d PD K 2
H4E1 H 0.1704 0.3429 0.1233 0.252 Uiso 0.50 calc PR K 2
H4E2 H 0.2006 0.3772 0.0921 0.252 Uiso 0.50 calc PR K 2
C5E C 0.2120(10) 0.3737(6) 0.2457(12) 0.163(6) Uani 0.50 d PD K 2
H5E1 H 0.1671 0.3864 0.2339 0.195 Uiso 0.50 calc PR K 2
H5E2 H 0.2123 0.3550 0.2956 0.195 Uiso 0.50 calc PR K 2
N6E N 0.2697(6) 0.3963(3) 0.2959(11) 0.193(4) Uani 0.50 d PD K 2
H6E1 H 0.3026 0.4004 0.2660 0.232 Uiso 0.50 calc PR K 2
H6E2 H 0.2721 0.4059 0.3566 0.232 Uiso 0.50 calc PR K 2
N1C N 0.080(5) 0.508(2) 0.749(3) 0.167(8) Uani 0.50 d PD . 1
C2C C 0.0548(17) 0.5204(9) 0.637(3) 0.135(4) Uani 0.50 d PD . 1
C3C C 0.016(3) 0.4919(17) 0.566(4) 0.162(9) Uani 0.50 d PD . 1
C4C C -0.005(3) 0.5007(17) 0.453(4) 0.162(9) Uani 0.50 d PD . 1
C5C C -0.0708(16) 0.4809(9) 0.390(3) 0.135(4) Uani 0.50 d PD . 1
N6C N -0.076(5) 0.484(2) 0.276(3) 0.167(8) Uani 0.50 d PD . 1
N1D N 0.4342(5) 0.2892(5) 0.2926(15) 0.669(12) Uani 1 d D L 1
H1D1 H 0.4255 0.2717 0.2491 0.803 Uiso 1 calc R L 1
H1D2 H 0.4388 0.3097 0.2689 0.803 Uiso 1 calc R L 1
C2D C 0.4406(9) 0.2844(4) 0.4004(10) 0.470(9) Uani 1 d D L 1
H2D1 H 0.4036 0.2966 0.4219 0.564 Uiso 1 calc R L 1
H2D2 H 0.4883 0.2903 0.4483 0.564 Uiso 1 calc R L 1
C3D C 0.4282(6) 0.2475(3) 0.3898(16) 0.65(3) Uani 1 d D L 1
H3D1 H 0.4155 0.2417 0.3138 0.776 Uiso 1 calc R L 1
H3D2 H 0.4736 0.2359 0.4261 0.776 Uiso 1 calc R L 1
C4D C 0.3763(4) 0.2341(4) 0.4288(9) 0.363(9) Uani 1 d D L 1
H4D1 H 0.3841 0.2102 0.4111 0.436 Uiso 1 calc R L 1
H4D2 H 0.3361 0.2415 0.3676 0.436 Uiso 1 calc R L 1
C5D C 0.3304(9) 0.2248(4) 0.4966(10) 0.470(9) Uani 1 d D L 1
H5D1 H 0.3332 0.2435 0.5476 0.564 Uiso 1 calc R L 1
H5D2 H 0.2805 0.2234 0.4505 0.564 Uiso 1 calc R L 1
N6D N 0.3461(4) 0.1968(2) 0.5485(8) 0.669(12) Uani 1 d D L 1
H6D1 H 0.3817 0.1843 0.5432 0.040 Uiso 1 calc R L 1
H6D2 H 0.3212 0.1901 0.5893 0.040 Uiso 1 calc R L 1
H1C1 H 0.0612 0.5003 0.7543 0.040 Uiso 0.50 d PR L 1
H1C2 H 0.1182 0.5278 0.7820 0.040 Uiso 0.50 d PR L 1
H2C1 H 0.1155 0.5193 0.6001 0.040 Uiso 0.50 d PR L 1
H2C2 H 0.0567 0.5471 0.6036 0.040 Uiso 0.50 d PR L 1
H3C1 H -0.0256 0.4989 0.5934 0.040 Uiso 0.50 d PR L 1
H3C2 H 0.0322 0.4752 0.5656 0.040 Uiso 0.50 d PR L 1
H4C1 H -0.9420 0.5317 0.4407 0.040 Uiso 0.50 d PR L 1
H4C2 H 0.0274 0.5159 0.4205 0.040 Uiso 0.50 d PR L 1
H5C1 H -0.9314 0.4603 0.4000 0.040 Uiso 0.50 d PR L 1
H5C2 H -0.1024 0.4798 0.4012 0.040 Uiso 0.50 d PR L 1
H6C1 H -0.0563 0.5100 0.2506 0.040 Uiso 0.50 d PR L 1
H6C2 H -0.0984 0.4771 0.2195 0.040 Uiso 0.50 d PR L 1

loop_
_atom_site_aniso_label
_atom_site_aniso_U_11
_atom_site_aniso_U_22
_atom_site_aniso_U_33
_atom_site_aniso_U_23
_atom_site_aniso_U_13
_atom_site_aniso_U_12
O1 0.123(2) 0.080(2) 0.088(2) -0.0152(16) 0.0456(18) -0.0058(17)
O2 0.0941(19) 0.0643(16) 0.0901(19) 0.0021(14) 0.0426(16) 0.0044(14)
O3 0.102(2) 0.097(2) 0.120(2) -0.0130(17) 0.0668(18) -0.0093(17)
O4 0.147(3) 0.080(2) 0.093(2) -0.0105(17) 0.033(2) -0.012(2)
O5 0.120(2) 0.103(2) 0.099(2) -0.0065(17) 0.0460(19) -0.0026(18)
O6 0.110(2) 0.144(3) 0.077(2) -0.0146(18) 0.0286(18) 0.006(2)
O7 0.092(2) 0.088(2) 0.078(2) -0.0081(15) 0.0173(16) 0.0031(17)
O8 0.097(2) 0.105(2) 0.078(2) -0.0044(17) 0.0137(16) 0.0256(17)
C1 0.105(3) 0.058(3) 0.072(3) -0.013(3) 0.030(3) 0.013(2)
C2 0.123(4) 0.063(3) 0.066(3) -0.012(3) 0.027(3) 0.019(3)
C3 0.132(4) 0.055(3) 0.064(3) -0.014(2) 0.000(3) 0.012(3)
C4 0.118(3) 0.063(3) 0.062(3) -0.003(3) 0.011(3) 0.007(3)
C5 0.119(3) 0.053(3) 0.057(3) -0.004(2) 0.010(2) 0.009(2)
C6 0.084(3) 0.060(3) 0.063(3) -0.008(2) 0.014(2) 0.015(2)
C7 0.084(3) 0.069(3) 0.062(3) -0.009(2) 0.015(2) 0.011(2)
C8 0.139(4) 0.067(3) 0.087(4) -0.017(3) 0.012(3) -0.016(3)
C9 0.190(11) 0.085(9) 0.127(8) 0.047(6) 0.002(7) -0.008(6)
C10 0.99(5) 0.119(8) 0.057(10) -0.022(8) 0.117(19) -0.163(16)
C11 0.136(6) 0.102(6) 0.129(6) 0.000(5) 0.023(6) -0.040(5)
C9K 0.190(11) 0.085(9) 0.127(8) 0.047(6) 0.002(7) -0.008(6)
C10K 0.99(5) 0.119(8) 0.057(10) -0.022(8) 0.117(19) -0.163(16)
C11K 0.136(6) 0.102(6) 0.129(6) 0.000(5) 0.023(6) -0.040(5)
C12 0.064(2) 0.060(3) 0.068(3) -0.006(2) 0.021(2) -0.004(2)
C13 0.066(2) 0.061(3) 0.060(3) -0.012(2) 0.008(2) 0.002(2)
C14 0.094(3) 0.057(3) 0.061(3) -0.006(2) 0.012(2) -0.010(2)
C15 0.084(3) 0.067(3) 0.074(3) -0.017(2) 0.031(2) -0.001(2)
C16 0.079(3) 0.057(3) 0.078(3) -0.013(2) 0.027(2) 0.001(2)
C17 0.060(2) 0.056(2) 0.068(3) -0.012(2) 0.018(2) 0.000(2)
C18 0.076(3) 0.055(2) 0.079(3) -0.009(2) 0.018(2) -0.003(2)
C19 0.114(4) 0.092(3) 0.084(3) -0.010(3) 0.051(3) 0.000(3)
C20 0.147(4) 0.129(4) 0.092(4) -0.038(3) 0.044(3) -0.002(3)
C21 0.219(6) 0.097(4) 0.136(5) 0.000(3) 0.114(4) -0.017(4)
C22 0.124(4) 0.164(5) 0.119(4) 0.000(3) 0.066(3) 0.001(4)
C23 0.087(3) 0.045(2) 0.096(4) 0.006(2) 0.048(3) -0.006(2)
C24 0.065(3) 0.052(2) 0.072(3) -0.002(2) 0.021(2) -0.004(2)
C25 0.080(3) 0.066(3) 0.075(3) -0.005(2) 0.030(3) 0.003(2)
C26 0.076(3) 0.075(3) 0.095(4) 0.003(3) 0.023(3) 0.004(2)
C27 0.095(4) 0.060(3) 0.081(4) 0.000(2) 0.011(3) -0.003(2)
C28 0.107(4) 0.047(2) 0.074(3) 0.005(2) 0.022(3) -0.004(2)
C29 0.160(4) 0.071(3) 0.061(3) 0.015(2) 0.038(3) 0.014(3)
C30 0.058(3) 0.110(4) 0.150(5) -0.004(4) 0.026(3) 0.003(3)
C31 0.097(4) 0.299(9) 0.207(7) 0.013(6) 0.085(5) 0.026(5)
C32 0.119(5) 0.123(5) 0.558(15) 0.051(7) 0.152(7) 0.053(4)
C33 0.081(4) 0.281(9) 0.257(8) -0.082(7) 0.031(4) -0.042(5)
C34 0.140(4) 0.068(3) 0.052(3) 0.002(3) 0.039(3) -0.002(3)
C35 0.136(4) 0.061(3) 0.053(3) 0.006(2) 0.033(3) 0.000(3)
C36 0.146(4) 0.068(3) 0.071(3) 0.015(3) 0.038(3) 0.004(3)
C37 0.149(5) 0.081(4) 0.068(3) 0.007(3) 0.024(3) -0.011(4)
C38 0.145(4) 0.066(3) 0.070(3) 0.013(3) 0.036(3) 0.001(4)
C39 0.138(4) 0.063(3) 0.049(3) 0.003(2) 0.034(3) 0.007(3)
C40 0.161(4) 0.083(3) 0.066(3) -0.012(3) 0.046(3) 0.012(3)
C41 0.159(6) 0.104(4) 0.133(5) 0.003(4) 0.025(5) -0.017(4)
C42 0.169(8) 0.136(7) 0.305(16) 0.021(8) -0.048(8) -0.001(6)
C43 0.237(10) 0.297(12) 0.116(6) -0.101(7) 0.033(6) -0.106(9)
C44 0.186(8) 0.164(7) 0.171(9) 0.032(6) 0.032(6) -0.070(6)
C42K 0.169(8) 0.136(7) 0.305(16) 0.021(8) -0.048(8) -0.001(6)
C43K 0.237(10) 0.297(12) 0.116(6) -0.101(7) 0.033(6) -0.106(9)
C44K 0.186(8) 0.164(7) 0.171(9) 0.032(6) 0.032(6) -0.070(6)
C45 0.087(3) 0.086(3) 0.057(3) 0.006(3) 0.016(2) 0.015(3)
C46 0.088(3) 0.080(3) 0.061(3) 0.000(2) 0.014(2) 0.001(3)
C47 0.116(4) 0.080(3) 0.069(3) -0.007(2) 0.016(3) 0.000(3)
C48 0.109(3) 0.083(3) 0.086(3) -0.007(3) 0.038(3) -0.011(3)
C49 0.121(4) 0.082(3) 0.075(3) -0.004(3) 0.027(3) -0.016(3)
C50 0.109(3) 0.073(3) 0.058(3) 0.004(2) 0.017(3) 0.001(3)
C51 0.123(4) 0.082(3) 0.071(3) 0.004(3) 0.023(3) 0.002(3)
C52 0.164(8) 0.099(6) 0.126(7) 0.001(6) 0.078(6) -0.001(6)
C53 0.31(2) 0.084(10) 0.24(2) -0.077(13) 0.21(2) -0.056(12)
C54 0.31(4) 0.148(13) 0.160(16) -0.042(12) 0.16(2) -0.068(17)
C55 0.258(17) 0.162(17) 0.36(3) -0.06(2) 0.24(2) -0.054(13)
C52A 0.164(8) 0.099(6) 0.126(7) 0.001(6) 0.078(6) -0.001(6)
C53A 0.31(2) 0.084(10) 0.24(2) -0.077(13) 0.21(2) -0.056(12)
C54A 0.31(4) 0.148(13) 0.160(16) -0.042(12) 0.16(2) -0.068(17)
C55A 0.258(17) 0.162(17) 0.36(3) -0.06(2) 0.24(2) -0.054(13)
C52B 0.164(8) 0.099(6) 0.126(7) 0.001(6) 0.078(6) -0.001(6)
C53B 0.31(2) 0.084(10) 0.24(2) -0.077(13) 0.21(2) -0.056(12)
C54B 0.31(4) 0.148(13) 0.160(16) -0.042(12) 0.16(2) -0.068(17)
C55B 0.258(17) 0.162(17) 0.36(3) -0.06(2) 0.24(2) -0.054(13)
C52C 0.164(8) 0.099(6) 0.126(7) 0.001(6) 0.078(6) -0.001(6)
C53C 0.31(2) 0.084(10) 0.24(2) -0.077(13) 0.21(2) -0.056(12)
C54C 0.31(4) 0.148(13) 0.160(16) -0.042(12) 0.16(2) -0.068(17)
C55C 0.258(17) 0.162(17) 0.36(3) -0.06(2) 0.24(2) -0.054(13)
C56 0.088(3) 0.076(3) 0.081(4) -0.019(3) 0.032(3) 0.008(3)
C57 0.120(4) 0.070(3) 0.067(3) -0.010(2) 0.025(3) -0.003(3)
C58 0.125(4) 0.093(3) 0.084(4) -0.018(3) 0.042(4) -0.015(3)
C59 0.106(4) 0.104(4) 0.090(4) -0.034(3) 0.037(4) -0.026(3)
C60 0.115(4) 0.083(3) 0.077(4) -0.021(2) 0.022(3) -0.009(3)
C61 0.100(4) 0.088(3) 0.060(3) -0.022(2) 0.020(3) -0.005(3)
C62 0.114(3) 0.095(4) 0.073(3) -0.024(3) 0.027(3) -0.002(3)
C63 0.099(4) 0.150(5) 0.102(4) -0.023(4) 0.022(3) -0.028(4)
C64 0.115(4) 0.286(8) 0.149(6) -0.070(5) 0.038(4) -0.053(5)
C65 0.135(4) 0.177(5) 0.127(5) -0.043(4) 0.047(4) 0.005(4)
C66 0.188(7) 0.136(6) 0.362(12) 0.002(6) 0.140(7) -0.036(5)
C67 0.095(4) 0.096(4) 0.051(3) -0.008(3) 0.027(3) 0.009(3)
C68 0.098(4) 0.090(4) 0.059(3) -0.009(3) 0.020(3) 0.004(3)
C69 0.100(4) 0.117(4) 0.074(3) -0.026(3) 0.019(3) 0.001(3)
C70 0.107(4) 0.106(4) 0.093(4) -0.018(3) 0.012(3) 0.026(4)
C71 0.119(4) 0.105(4) 0.074(3) -0.014(3) 0.013(3) 0.020(4)
C72 0.102(4) 0.087(4) 0.059(3) -0.002(3) 0.028(3) 0.004(3)
C73 0.101(3) 0.090(3) 0.065(3) 0.006(2) 0.025(2) -0.001(3)
C74 0.121(5) 0.159(6) 0.169(7) -0.040(5) 0.017(5) 0.038(5)
C75 0.120(7) 0.217(13) 0.63(3) 0.120(19) 0.090(11) 0.070(8)
C76 0.161(7) 0.149(8) 0.209(10) -0.024(6) -0.039(6) 0.087(6)
C77 0.208(11) 0.268(13) 0.189(10) -0.094(9) -0.104(8) 0.113(9)
C75K 0.120(7) 0.217(13) 0.63(3) 0.120(19) 0.090(11) 0.070(8)
C76K 0.161(7) 0.149(8) 0.209(10) -0.024(6) -0.039(6) 0.087(6)
C77K 0.208(11) 0.268(13) 0.189(10) -0.094(9) -0.104(8) 0.113(9)
C78 0.079(3) 0.083(3) 0.062(3) 0.000(3) 0.023(2) 0.000(2)
C79 0.092(3) 0.081(3) 0.069(3) -0.002(3) 0.031(3) 0.001(3)
C80 0.090(3) 0.081(3) 0.078(3) 0.007(3) 0.022(3) -0.006(3)
C81 0.086(3) 0.084(3) 0.079(4) -0.003(3) 0.027(3) -0.005(3)
C82 0.082(3) 0.086(3) 0.065(3) -0.011(3) 0.022(2) -0.010(3)
C83 0.071(3) 0.077(3) 0.070(3) -0.004(3) 0.014(2) -0.017(2)
C84 0.094(3) 0.102(3) 0.066(3) -0.004(3) 0.012(2) -0.016(3)
C85 0.136(4) 0.091(4) 0.101(4) -0.016(3) 0.037(3) 0.018(3)
C86 0.343(10) 0.148(6) 0.199(7) -0.010(5) 0.164(7) 0.076(6)
C87 0.232(7) 0.077(4) 0.368(11) -0.048(5) 0.150(7) -0.006(4)
C88 0.214(7) 0.260(9) 0.227(8) -0.098(7) -0.049(6) 0.158(7)
N1A 0.181(3) 0.208(4) 0.126(3) -0.028(3) 0.057(3) -0.032(3)
C2A 0.233(9) 0.134(6) 0.359(12) 0.050(7) 0.226(9) 0.029(6)
C3A 0.239(9) 0.324(12) 0.083(5) -0.002(6) 0.040(5) -0.090(8)
C4A 0.122(5) 0.302(10) 0.162(7) -0.095(7) 0.032(5) -0.060(5)
C5A 0.226(7) 0.083(4) 0.236(9) -0.002(5) 0.130(7) -0.027(4)
N6A 0.181(3) 0.208(4) 0.126(3) -0.028(3) 0.057(3) -0.032(3)
N1B 0.157(6) 0.13(2) 0.53(2) 0.072(16) 0.123(10) -0.045(13)
C2B 0.264(18) 0.261(17) 0.342(19) 0.104(15) 0.209(17) 0.136(15)
C3B 0.250(16) 0.46(2) 0.213(12) 0.093(14) 0.108(12) 0.079(17)
C4B 0.139(10) 0.304(16) 0.214(15) -0.129(12) 0.093(10) -0.012(10)
C5B 0.069(6) 0.287(12) 0.103(18) 0.012(12) -0.015(10) 0.009(7)
N6B 0.188(8) 0.165(7) 0.235(11) 0.032(9) 0.079(10) 0.008(6)
N1E 0.157(6) 0.13(2) 0.53(2) 0.072(16) 0.123(10) -0.045(13)
C2E 0.264(18) 0.261(17) 0.342(19) 0.104(15) 0.209(17) 0.136(15)
C3E 0.250(16) 0.46(2) 0.213(12) 0.093(14) 0.108(12) 0.079(17)
C4E 0.139(10) 0.304(16) 0.214(15) -0.129(12) 0.093(10) -0.012(10)
C5E 0.069(6) 0.287(12) 0.103(18) 0.012(12) -0.015(10) 0.009(7)
N6E 0.188(8) 0.165(7) 0.235(11) 0.032(9) 0.079(10) 0.008(6)
N1C 0.198(18) 0.116(16) 0.192(14) -0.021(14) 0.067(15) -0.072(9)
C2C 0.116(14) 0.181(8) 0.158(15) -0.022(10) 0.117(7) -0.025(9)
C3C 0.182(13) 0.115(17) 0.247(15) -0.020(13) 0.149(12) -0.011(12)
C4C 0.182(13) 0.115(17) 0.247(15) -0.020(13) 0.149(12) -0.011(12)
C5C 0.116(14) 0.181(8) 0.158(15) -0.022(10) 0.117(7) -0.025(9)
N6C 0.198(18) 0.116(16) 0.192(14) -0.021(14) 0.067(15) -0.072(9)
N1D 0.206(7) 0.72(2) 1.16(4) 0.11(2) 0.332(13) -0.007(9)
C2D 0.456(18) 0.69(2) 0.277(10) 0.154(12) 0.134(11) 0.269(18)
C3D 0.234(14) 0.200(11) 1.19(6) 0.01(2) -0.24(2) 0.055(11)
C4D 0.129(8) 0.66(3) 0.305(14) -0.015(14) 0.076(8) -0.009(11)
C5D 0.456(18) 0.69(2) 0.277(10) 0.154(12) 0.134(11) 0.269(18)
N6D 0.206(7) 0.72(2) 1.16(4) 0.11(2) 0.332(13) -0.007(9)

loop_
_atom_type_symbol
_atom_type_description
_atom_type_scat_dispersion_real
_atom_type_scat_dispersion_imag
_atom_type_scat_source
C C 0.0033 0.0016 'International Tables Vol C Tables 4.2.6.8 and 6.1.1.4'
H H 0.0000 0.0000 'International Tables Vol C Tables 4.2.6.8 and 6.1.1.4'
N N 0.0061 0.0033 'International Tables Vol C Tables 4.2.6.8 and 6.1.1.4'
O O 0.0106 0.0060 'International Tables Vol C Tables 4.2.6.8 and 6.1.1.4'

loop_
_geom_angle_atom_site_label_1
_geom_angle_atom_site_label_2
_geom_angle_atom_site_label_3
_geom_angle
_geom_angle_site_symmetry_1
_geom_angle_site_symmetry_3
O1 C1 C2 119.4(4) . .
O1 C1 C6 120.2(4) . .
C2 C1 C6 120.3(4) . .
C1 C2 C3 118.9(4) . .
C1 C2 C40 121.8(4) . .
C3 C2 C40 119.3(4) . .
C4 C3 C2 122.9(4) . .
C5 C4 C3 116.7(4) . .
C5 C4 C8 121.6(4) . .
C3 C4 C8 121.6(4) . .
C4 C5 C6 122.9(4) . .
C5 C6 C1 118.3(4) . .
C5 C6 C7 121.1(4) . .
C1 C6 C7 120.5(4) . .
C6 C7 C13 116.7(3) . .
C10 C8 C11 91.7(4) . .
C10 C8 C9 103.1(6) . .
C11 C8 C9 127.3(9) . .
C10 C8 C4 111.4(5) . .
C11 C8 C4 109.4(5) . .
C9 C8 C4 111.2(7) . .
C10 C8 C9K 61.1(3) . .
C11 C8 C9K 134.7(6) . .
C9 C8 C9K 43.7(6) . .
C4 C8 C9K 114.0(6) . .
C10 C8 C10K 45.5(10) . .
C11 C8 C10K 47.2(11) . .
C9 C8 C10K 133.6(8) . .
C4 C8 C10K 112.4(7) . .
C9K C8 C10K 102.6(8) . .
C10 C8 C11K 137.3(5) . .
C11 C8 C11K 72.6(5) . .
C9 C8 C11K 62.3(6) . .
C4 C8 C11K 111.3(4) . .
C9K C8 C11K 102.2(6) . .
C10K C8 C11K 113.8(11) . .
O2 C12 C17 119.2(3) . .
O2 C12 C13 119.4(3) . .
C17 C12 C13 121.3(3) . .
C12 C13 C14 117.5(3) . .
C12 C13 C7 122.3(3) . .
C14 C13 C7 120.3(4) . .
C15 C14 C13 122.5(4) . .
C16 C15 C14 117.0(3) . .
C16 C15 C19 120.4(4) . .
C14 C15 C19 122.6(4) . .
C17 C16 C15 122.7(3) . .
C16 C17 C12 119.0(4) . .
C16 C17 C18 120.6(3) . .
C12 C17 C18 120.4(3) . .
C17 C18 C24 112.7(3) . .
C21 C19 C22 110.5(4) . .
C21 C19 C20 108.2(4) . .
C22 C19 C20 108.4(4) . .
C21 C19 C15 111.9(3) . .
C22 C19 C15 109.2(4) . .
C20 C19 C15 108.6(3) . .
O3 C23 C28 121.6(4) . .
O3 C23 C24 117.6(4) . .
C28 C23 C24 120.9(4) . .
C25 C24 C23 118.6(4) . .
C25 C24 C18 120.5(4) . .
C23 C24 C18 120.9(4) . .
C24 C25 C26 121.9(4) . .
C27 C26 C25 117.6(4) . .
C27 C26 C30 121.0(5) . .
C25 C26 C30 121.4(4) . .
C26 C27 C28 123.0(4) . .
C23 C28 C27 117.8(4) . .
C23 C28 C29 120.3(5) . .
C27 C28 C29 121.9(4) . .
C35 C29 C28 112.7(3) . .
C32 C30 C33 110.3(5) . .
C32 C30 C31 111.0(6) . .
C33 C30 C31 105.5(5) . .
C32 C30 C26 107.3(4) . .
C33 C30 C26 111.9(4) . .
C31 C30 C26 110.9(4) . .
O4 C34 C39 119.6(5) . .
O4 C34 C35 118.7(4) . .
C39 C34 C35 121.6(5) . .
C36 C35 C34 117.4(4) . .
C36 C35 C29 120.7(5) . .
C34 C35 C29 121.9(5) . .
C35 C36 C37 123.1(5) . .
C36 C37 C38 116.6(5) . .
C36 C37 C41 121.6(5) . .
C38 C37 C41 121.7(5) . .
C39 C38 C37 121.8(4) . .
C38 C39 C34 119.6(5) . .
C38 C39 C40 119.0(4) . .
C34 C39 C40 121.4(5) . .
C39 C40 C2 114.0(3) . .
C42 C41 C44 111.9(6) . .
C42 C41 C43K 39.2(14) . .
C44 C41 C43K 139.1(15) . .
C42 C41 C44K 132.4(15) . .
C44 C41 C44K 44.0(11) . .
C43K C41 C44K 124.6(18) . .
C42 C41 C37 113.9(6) . .
C44 C41 C37 112.7(5) . .
C43K C41 C37 107.2(15) . .
C44K C41 C37 113.6(14) . .
C42 C41 C42K 66.8(6) . .
C44 C41 C42K 55.9(3) . .
C43K C41 C42K 105.9(15) . .
C44K C41 C42K 99.1(11) . .
C37 C41 C42K 103.8(4) . .
C42 C41 C43 108.2(7) . .
C44 C41 C43 101.3(4) . .
C43K C41 C43 74.4(14) . .
C44K C41 C43 58.7(12) . .
C37 C41 C43 107.9(5) . .
C42K C41 C43 146.6(6) . .
O5 C45 C46 119.6(4) . .
O5 C45 C50 118.4(4) . .
C46 C45 C50 121.9(4) . .
C45 C46 C47 117.4(4) . .
C45 C46 C84 122.1(4) . .
C47 C46 C84 120.5(4) . .
C46 C47 C48 124.0(4) . .
C49 C48 C47 115.1(4) . .
C49 C48 C52C 122.5(14) . .
C47 C48 C52C 121.1(14) . .
C49 C48 C52B 127.6(14) . .
C47 C48 C52B 117.1(14) . .
C52C C48 C52B 8(2) . .
C49 C48 C52 121.8(14) . .
C47 C48 C52 122.4(13) . .
C52C C48 C52 19(2) . .
C52B C48 C52 13(2) . .
C49 C48 C52A 119.9(14) . .
C47 C48 C52A 124.9(14) . .
C52C C48 C52A 9(2) . .
C52B C48 C52A 8(2) . .
C52 C48 C52A 10(2) . .
C48 C49 C50 124.6(4) . .
C49 C50 C45 116.9(4) . .
C49 C50 C51 120.6(4) . .
C45 C50 C51 122.5(4) . .
C50 C51 C57 114.1(3) . .
C48 C52 C55 112(2) . .
C48 C52 C54 109(2) . .
C55 C52 C54 105(2) . .
C48 C52 C53 108.7(18) . .
C55 C52 C53 106(2) . .
C54 C52 C53 115(2) . .
C48 C52A C55A 112(2) . .
C48 C52A C54A 106.5(19) . .
C55A C52A C54A 108(2) . .
C48 C52A C53A 112.9(19) . .
C55A C52A C53A 110(2) . .
C54A C52A C53A 108(2) . .
C48 C52B C55B 105(2) . .
C48 C52B C54B 112(2) . .
C55B C52B C54B 112(2) . .
C48 C52B C53B 115.2(19) . .
C55B C52B C53B 113(2) . .
C54B C52B C53B 99(2) . .
C48 C52C C54C 107(2) . .
C48 C52C C53C 110(2) . .
C54C C52C C53C 108(2) . .
C48 C52C C55C 109(2) . .
C54C C52C C55C 113(3) . .
C53C C52C C55C 110(2) . .
O6 C56 C61 118.9(4) . .
O6 C56 C57 120.0(5) . .
C61 C56 C57 121.0(4) . .
C56 C57 C58 117.0(4) . .
C56 C57 C51 121.9(5) . .
C58 C57 C51 121.1(4) . .
C57 C58 C59 123.9(4) . .
C60 C59 C58 114.4(5) . .
C60 C59 C63 123.9(5) . .
C58 C59 C63 121.7(5) . .
C61 C60 C59 124.7(4) . .
C60 C61 C56 119.0(4) . .
C60 C61 C62 119.5(4) . .
C56 C61 C62 121.5(5) . .
C68 C62 C61 113.4(3) . .
C59 C63 C66 109.7(5) . .
C59 C63 C65 111.7(4) . .
C66 C63 C65 108.8(5) . .
C59 C63 C64 113.3(5) . .
C66 C63 C64 107.7(5) . .
C65 C63 C64 105.5(5) . .
O7 C67 C68 119.0(5) . .
O7 C67 C72 121.2(5) . .
C68 C67 C72 119.8(4) . .
C67 C68 C69 119.1(4) . .
C67 C68 C62 121.5(5) . .
C69 C68 C62 119.5(5) . .
C70 C69 C68 123.3(5) . .
C69 C70 C71 115.6(5) . .
C69 C70 C74 122.4(6) . .
C71 C70 C74 122.0(6) . .
C72 C71 C70 123.5(5) . .
C71 C72 C67 118.7(5) . .
C71 C72 C73 120.4(5) . .
C67 C72 C73 120.9(4) . .
C72 C73 C79 114.5(3) . .
C76K C74 C77K 110.5(7) . .
C76K C74 C75K 108.7(7) . .
C77K C74 C75K 101.4(9) . .
C76K C74 C70 115.2(6) . .
C77K C74 C70 109.4(5) . .
C75K C74 C70 110.7(7) . .
C76K C74 C77 62.1(19) . .
C77K C74 C77 56.0(17) . .
C75K C74 C77 141.9(15) . .
C70 C74 C77 106.1(15) . .
C76K C74 C76 58(2) . .
C77K C74 C76 145.8(14) . .
C75K C74 C76 60(2) . .
C70 C74 C76 104.1(13) . .
C77 C74 C76 120(3) . .
C76K C74 C75 141.5(15) . .
C77K C74 C75 75(3) . .
C75K C74 C75 36(2) . .
C70 C74 C75 97.0(14) . .
C77 C74 C75 130(3) . .
C76 C74 C75 95(2) . .
O8 C78 C79 118.4(4) . .
O8 C78 C83 121.6(4) . .
C79 C78 C83 120.0(4) . .
C78 C79 C80 119.3(4) . .
C78 C79 C73 122.1(4) . .
C80 C79 C73 118.6(4) . .
C79 C80 C81 122.0(4) . .
C82 C81 C80 115.4(4) . .
C82 C81 C85 123.4(4) . .
C80 C81 C85 121.2(4) . .
C83 C82 C81 124.9(4) . .
C82 C83 C78 118.3(4) . .
C82 C83 C84 121.7(4) . .
C78 C83 C84 119.9(4) . .
C46 C84 C83 112.9(3) . .
C88 C85 C86 109.2(5) . .
C88 C85 C87 109.3(6) . .
C86 C85 C87 105.1(5) . .
C88 C85 C81 112.3(4) . .
C86 C85 C81 111.9(4) . .
C87 C85 C81 108.7(4) . .
N1A C2A C3A 115.1(7) . .
C2A C3A C4A 126.3(7) . .
C5A C4A C3A 124.8(6) . .
N6A C5A C4A 116.6(6) . .
C3B C2B N1B 115(2) . .
C2B C3B C4B 128.5(15) . .
C5B C4B C3B 115.9(16) . .
N6B C5B C4B 98.8(13) . .
N1E C2E C3E 101.7(17) . .
C4E C3E C2E 115.4(17) . .
C3E C4E C5E 124.8(17) . .
N6E C5E C4E 117.0(16) . .
N6C N1C C2C 27(10) 3_566 .
N6C N1C C5C 32(10) 3_566 3_566
C2C N1C C5C 14.6(18) . 3_566
C5C C2C N6C 124(10) 3_566 3_566
C5C C2C N1C 123(9) 3_566 .
N6C C2C N1C 11(7) 3_566 .
C5C C2C C3C 79(8) 3_566 .
N6C C2C C3C 119(6) 3_566 .
N1C C2C C3C 109(3) . .
C5C C2C C4C 78(8) 3_566 3_566
N6C C2C C4C 132(6) 3_566 3_566
N1C C2C C4C 122(5) . 3_566
C3C C2C C4C 15(6) . 3_566
C4C C3C C4C 42(10) 3_566 .
C4C C3C C5C 84(10) 3_566 3_566
C4C C3C C5C 99(3) . 3_566
C4C C3C C2C 86(10) 3_566 .
C4C C3C C2C 113(2) . .
C5C C3C C2C 21.3(11) 3_566 .
C4C C3C C3C 34(10) 3_566 3_566
C4C C3C C3C 9(5) . 3_566
C5C C3C C3C 96(5) 3_566 3_566
C2C C3C C3C 108(5) . 3_566
C3C C4C C4C 125(10) 3_566 3_566
C3C C4C C3C 138(10) 3_566 .
C4C C4C C3C 13(7) 3_566 .
C3C C4C C2C 79(10) 3_566 3_566
C4C C4C C2C 130(7) 3_566 3_566
C3C C4C C2C 125(3) . 3_566
C3C C4C C5C 80(10) 3_566 .
C4C C4C C5C 112(6) 3_566 .
C3C C4C C5C 111(2) . .
C2C C4C C5C 21.0(8) 3_566 .
C2C C5C N6C 38(9) 3_566 .
C2C C5C C3C 80(7) 3_566 3_566
N6C C5C C3C 98(4) . 3_566
C2C C5C C4C 81(8) 3_566 .
N6C C5C C4C 107(2) . .
C3C C5C C4C 15(6) 3_566 .
C2C C5C N1C 42(7) 3_566 3_566
N6C C5C N1C 9(7) . 3_566
C3C C5C N1C 93(3) 3_566 3_566
C4C C5C N1C 103(4) . 3_566
N1C N6C C2C 142(10) 3_566 3_566
N1C N6C C5C 139(10) 3_566 .
C2C N6C C5C 18(3) 3_566 .
N1D C2D C3D 94.3(13) . .
C4D C3D C2D 117.3(16) . .
C3D C4D C5D 164.9(15) . .
N6D C5D C4D 115.8(12) . .

loop_
_geom_bond_atom_site_label_1
_geom_bond_atom_site_label_2
_geom_bond_distance
_geom_bond_site_symmetry_2
O1 C1 1.344(4) .
O2 C12 1.359(4) .
O3 C23 1.372(4) .
O4 C34 1.369(5) .
O5 C45 1.376(4) .
O6 C56 1.345(4) .
O7 C67 1.339(4) .
O8 C78 1.367(4) .
C1 C2 1.375(5) .
C1 C6 1.418(5) .
C2 C3 1.399(5) .
C2 C40 1.529(5) .
C3 C4 1.397(5) .
C4 C5 1.382(5) .
C4 C8 1.511(5) .
C5 C6 1.399(5) .
C6 C7 1.512(5) .
C7 C13 1.523(4) .
C8 C10 1.405(8) .
C8 C11 1.448(7) .
C8 C9 1.455(10) .
C8 C9K 1.518(7) .
C8 C10K 1.570(10) .
C8 C11K 1.635(9) .
C12 C17 1.387(4) .
C12 C13 1.394(4) .
C13 C14 1.412(5) .
C14 C15 1.396(5) .
C15 C16 1.386(5) .
C15 C19 1.549(5) .
C16 C17 1.383(4) .
C17 C18 1.516(4) .
C18 C24 1.521(4) .
C19 C21 1.519(5) .
C19 C22 1.535(5) .
C19 C20 1.538(5) .
C23 C28 1.390(5) .
C23 C24 1.412(5) .
C24 C25 1.370(4) .
C25 C26 1.403(5) .
C26 C27 1.372(5) .
C26 C30 1.531(5) .
C27 C28 1.392(5) .
C28 C29 1.521(5) .
C29 C35 1.509(5) .
C30 C32 1.495(6) .
C30 C33 1.504(6) .
C30 C31 1.510(6) .
C34 C39 1.374(5) .
C34 C35 1.382(5) .
C35 C36 1.383(5) .
C36 C37 1.391(5) .
C37 C38 1.396(6) .
C37 C41 1.536(6) .
C38 C39 1.365(5) .
C39 C40 1.513(5) .
C41 C42 1.499(8) .
C41 C44 1.499(7) .
C41 C43K 1.504(17) .
C41 C44K 1.531(16) .
C41 C42K 1.576(7) .
C41 C43 1.579(7) .
C45 C46 1.377(5) .
C45 C50 1.395(5) .
C46 C47 1.384(5) .
C46 C84 1.523(5) .
C47 C48 1.400(5) .
C48 C49 1.365(5) .
C48 C52C 1.515(19) .
C48 C52B 1.521(19) .
C48 C52 1.521(16) .
C48 C52A 1.528(17) .
C49 C50 1.390(5) .
C50 C51 1.499(5) .
C51 C57 1.519(5) .
C52 C55 1.548(19) .
C52 C54 1.540(18) .
C52 C53 1.551(18) .
C52A C55A 1.546(18) .
C52A C54A 1.544(18) .
C52A C53A 1.545(18) .
C52B C55B 1.538(19) .
C52B C54B 1.535(19) .
C52B C53B 1.540(19) .
C52C C54C 1.53(2) .
C52C C53C 1.53(2) .
C52C C55C 1.539(19) .
C56 C61 1.383(5) .
C56 C57 1.402(5) .
C57 C58 1.402(5) .
C58 C59 1.407(6) .
C59 C60 1.388(6) .
C59 C63 1.501(6) .
C60 C61 1.363(5) .
C61 C62 1.528(5) .
C62 C68 1.516(5) .
C63 C66 1.502(7) .
C63 C65 1.546(6) .
C63 C64 1.559(6) .
C67 C68 1.385(5) .
C67 C72 1.410(5) .
C68 C69 1.395(5) .
C69 C70 1.387(6) .
C70 C71 1.400(6) .
C70 C74 1.515(7) .
C71 C72 1.381(5) .
C72 C73 1.506(5) .
C73 C79 1.515(5) .
C74 C76K 1.491(8) .
C74 C77K 1.492(9) .
C74 C75K 1.511(11) .
C74 C77 1.55(2) .
C74 C76 1.555(19) .
C74 C75 1.830(16) .
C78 C79 1.388(5) .
C78 C83 1.404(5) .
C79 C80 1.395(5) .
C80 C81 1.421(5) .
C81 C82 1.374(5) .
C81 C85 1.522(5) .
C82 C83 1.372(5) .
C83 C84 1.529(5) .
C85 C88 1.490(6) .
C85 C86 1.507(6) .
C85 C87 1.518(6) .
N1A C2A 1.375(9) .
C2A C3A 1.441(8) .
C3A C4A 1.482(8) .
C4A C5A 1.431(8) .
C5A N6A 1.360(6) .
N1B C2B 1.458(18) .
C2B C3B 1.407(14) .
C3B C4B 1.503(15) .
C4B C5B 1.463(16) .
C5B N6B 1.437(17) .
N1E C2E 1.49(2) .
C2E C3E 1.550(17) .
C3E C4E 1.394(15) .
C4E C5E 1.475(16) .
C5E N6E 1.438(16) .
N1C N6C 0.44(12) 3_566
N1C C2C 1.49(2) .
N1C C5C 1.85(6) 3_566
C2C C5C 0.56(2) 3_566
C2C N6C 1.11(7) 3_566
C2C C3C 1.52(2) .
C2C C4C 1.54(8) 3_566
C3C C4C 0.40(15) 3_566
C3C C4C 1.482(11) .
C3C C5C 1.51(7) 3_566
C3C C3C 1.80(12) 3_566
C4C C3C 0.40(15) 3_566
C4C C4C 1.22(11) 3_566
C4C C2C 1.54(8) 3_566
C4C C5C 1.52(2) .
C5C C2C 0.56(2) 3_566
C5C N6C 1.50(2) .
C5C C3C 1.51(7) 3_566
C5C N1C 1.85(6) 3_566
N6C N1C 0.44(12) 3_566
N6C C2C 1.11(7) 3_566
N1D C2D 1.414(15) .
C2D C3D 1.470(15) .
C3D C4D 1.395(16) .
C4D C5D 1.512(13) .
C5D N6D 1.286(13) .
